data_4122346
loop_
_publ_author_name
'Du, Miao'
'Li, Cheng-Peng'
'Chen, Min'
'Ge, Zhi-Wei'
'Wang, Xi'
'Wang, Lei'
'Liu, Chun-Sen'

_publ_section_title
;
 Divergent Kinetic and Thermodynamic Hydration of a Porous Cu(II)
 Coordination Polymer with Exclusive CO2 Sorption Selectivity.
;
_journal_issue 31
_journal_name_full 'Journal of the American Chemical Society'
_journal_page_first 10906
_journal_page_last 10909
_journal_paper_doi 10.1021/ja506357n
_journal_volume 136
_journal_year 2014
_chemical_formula_sum 'C18.75 H12 Cu N6 O5.5'
_chemical_formula_weight 472.88
_chemical_name_systematic
; 
 ? 
;
_space_group_IT_number 52
_symmetry_cell_setting orthorhombic
_symmetry_space_group_name_Hall '-P 2a 2bc'
_symmetry_space_group_name_H-M 'P n n a'
_atom_sites_solution_hydrogens geom
_atom_sites_solution_primary direct
_atom_sites_solution_secondary difmap
_audit_creation_method SHELXL-97
_cell_angle_alpha 90.00
_cell_angle_beta 90.00
_cell_angle_gamma 90.00
_cell_formula_units_Z 4
_cell_length_a 12.3348(9)
_cell_length_b 9.9360(7)
_cell_length_c 17.8259(14)
_cell_measurement_reflns_used 2024
_cell_measurement_temperature 120(2)
_cell_measurement_theta_max 29.4470
_cell_measurement_theta_min 3.7750
_cell_volume 2184.7(3)
_computing_cell_refinement
;
CrysAlisPro, Agilent Technologies,
Version 1.171.36.32 (release 02-08-2013 CrysAlis171 .NET)
(compiled Aug  2 2013,16:46:58)
;
_computing_data_collection
;
CrysAlisPro, Agilent Technologies,
Version 1.171.36.32 (release 02-08-2013 CrysAlis171 .NET)
(compiled Aug  2 2013,16:46:58)
;
_computing_data_reduction
;
CrysAlisPro, Agilent Technologies,
Version 1.171.36.32 (release 02-08-2013 CrysAlis171 .NET)
(compiled Aug  2 2013,16:46:58)
;
_computing_molecular_graphics 'SHELXTL (Sheldrick, 2008)'
_computing_publication_material 'SHELXTL and PLATON (Spek, 2009)'
_computing_structure_refinement 'SHELXL97 (Sheldrick, 2008)'
_computing_structure_solution 'SHELXS97 (Sheldrick, 2008)'
_diffrn_ambient_temperature 120(2)
_diffrn_measured_fraction_theta_full 0.998
_diffrn_measured_fraction_theta_max 0.998
_diffrn_measurement_device_type 'Xcalibur, Eos, Gemini'
_diffrn_measurement_method '\w scans'
_diffrn_radiation_monochromator graphite
_diffrn_radiation_source 'Enhance (Mo) X-ray Source'
_diffrn_radiation_type MoK\a
_diffrn_radiation_wavelength 0.71073
_diffrn_reflns_av_R_equivalents 0.0589
_diffrn_reflns_av_sigmaI/netI 0.0764
_diffrn_reflns_limit_h_max 16
_diffrn_reflns_limit_h_min -16
_diffrn_reflns_limit_k_max 13
_diffrn_reflns_limit_k_min -13
_diffrn_reflns_limit_l_max 24
_diffrn_reflns_limit_l_min -24
_diffrn_reflns_number 7911
_diffrn_reflns_theta_full 29.14
_diffrn_reflns_theta_max 29.14
_diffrn_reflns_theta_min 3.49
_diffrn_standards_decay_% 0
_diffrn_standards_interval_count 0
_diffrn_standards_interval_time 0
_diffrn_standards_number 0
_exptl_absorpt_coefficient_mu 1.044
_exptl_absorpt_correction_T_max 0.8592
_exptl_absorpt_correction_T_min 0.7878
_exptl_absorpt_correction_type multi-scan
_exptl_absorpt_process_details
;
CrysAlisPro, Agilent Technologies,
Version 1.171.36.32 (release 02-08-2013 CrysAlis171 .NET)
(compiled Aug  2 2013,16:46:58)
Empirical absorption correction using spherical harmonics,
 implemented in SCALE3 ABSPACK scaling algorithm.
;
_exptl_crystal_colour 'dark blue'
_exptl_crystal_density_diffrn 1.438
_exptl_crystal_density_method 'not measured'
_exptl_crystal_description block
_exptl_crystal_F_000 958
_exptl_crystal_size_max 0.24
_exptl_crystal_size_mid 0.21
_exptl_crystal_size_min 0.15
_refine_diff_density_max 1.319
_refine_diff_density_min -0.531
_refine_diff_density_rms 0.125
_refine_ls_extinction_method none
_refine_ls_goodness_of_fit_ref 1.061
_refine_ls_hydrogen_treatment constr
_refine_ls_matrix_type full
_refine_ls_number_parameters 144
_refine_ls_number_reflns 2942
_refine_ls_number_restraints 8
_refine_ls_restrained_S_all 1.060
_refine_ls_R_factor_all 0.1224
_refine_ls_R_factor_gt 0.0637
_refine_ls_shift/su_max 0.001
_refine_ls_shift/su_mean 0.000
_refine_ls_structure_factor_coef Fsqd
_refine_ls_weighting_details 'calc w=1/[\s^2^(Fo^2^)+(0.1068P)^2^+1.5004P] where P=(Fo^2^+2Fc^2^)/3'
_refine_ls_weighting_scheme calc
_refine_ls_wR_factor_gt 0.1773
_refine_ls_wR_factor_ref 0.2099
_reflns_number_gt 1709
_reflns_number_total 2942
_reflns_threshold_expression >2sigma(I)
_cod_data_source_file ja506357n_si_002.cif
_cod_data_source_block 1.0.75CO2
_cod_depositor_comments
;
The following automatic conversions were performed:

'_symmetry_cell_setting' value 'Orthorhombic' changed to
'orthorhombic' according to
/usr/data/users/saulius/crontab/automatic-downloads/rss-feeds/ACS/lib/dictionaries/cif_core.dic
dictionary named 'cif_core.dic' version 2.4.2 from 2011-04-26.

Automatic conversion script
Id: cif_fix_values 2281 2013-09-26 08:29:07Z andrius 

 Adding full bibliography for 4122342--4122348.cif.
;
_cod_original_sg_symbol_H-M Pnna
_cod_original_formula_sum 'C18.75 H12 Cu N6 O5.50'
_cod_database_code 4122346

loop_
_symmetry_equiv_pos_as_xyz
'x, y, z'
'-x+1/2, -y, z'
'-x+1/2, y+1/2, -z+1/2'
'x, -y+1/2, -z+1/2'
'-x, -y, -z'
'x-1/2, y, -z'
'x-1/2, -y-1/2, z-1/2'
'-x, y-1/2, z-1/2'

loop_
_atom_site_label
_atom_site_type_symbol
_atom_site_fract_x
_atom_site_fract_y
_atom_site_fract_z
_atom_site_U_iso_or_equiv
_atom_site_adp_type
_atom_site_occupancy
_atom_site_symmetry_multiplicity
_atom_site_calc_flag
_atom_site_refinement_flags
Cu1 Cu 0.2500 0.5000 -0.16184(4) 0.0216(2) Uani 1 2 d S
O1 O 0.3545(2) 0.4486(3) -0.08278(18) 0.0282(7) Uani 1 1 d .
O2 O 0.2796(3) 0.2600(3) -0.12300(19) 0.0366(8) Uani 1 1 d .
N1 N 0.5288(3) 0.0489(5) 0.1687(2) 0.0391(11) Uani 1 1 d .
N2 N 0.4720(4) -0.0448(7) 0.2086(4) 0.077(2) Uani 1 1 d .
N3 N 0.6330(3) -0.0048(4) 0.2623(2) 0.0293(8) Uani 1 1 d .
C1 C 0.3385(3) 0.3218(4) -0.0780(2) 0.0260(9) Uani 1 1 d .
C2 C 0.3936(4) 0.2481(4) -0.0154(3) 0.0317(10) Uani 1 1 d .
C3 C 0.4755(4) 0.3064(5) 0.0248(3) 0.0440(13) Uani 1 1 d .
H3 H 0.5009 0.3912 0.0113 0.053 Uiso 1 1 calc R
C4 C 0.5207(4) 0.2406(5) 0.0855(3) 0.0448(13) Uani 1 1 d .
H4 H 0.5765 0.2803 0.1127 0.054 Uiso 1 1 calc R
C5 C 0.4821(4) 0.1149(5) 0.1051(3) 0.0361(12) Uani 1 1 d .
C6 C 0.4011(6) 0.0546(6) 0.0658(4) 0.066(2) Uani 1 1 d .
H6 H 0.3757 -0.0302 0.0792 0.079 Uiso 1 1 calc R
C7 C 0.3575(5) 0.1231(6) 0.0053(4) 0.066(2) Uani 1 1 d .
H7 H 0.3020 0.0831 -0.0221 0.079 Uiso 1 1 calc R
C8 C 0.5371(4) -0.0724(7) 0.2640(4) 0.064(2) Uani 1 1 d .
H8 H 0.5194 -0.1333 0.3017 0.077 Uiso 1 1 calc R
C9 C 0.6241(3) 0.0696(5) 0.2009(3) 0.0271(9) Uani 1 1 d .
H9 H 0.6771 0.1279 0.1830 0.033 Uiso 1 1 calc R
O3 O 0.6983(9) 0.4225(10) 0.8980(8) 0.142(5) Uiso 0.50 1 d PDU
C10 C 0.7500 0.5000 0.8960(13) 0.142(5) Uiso 0.50 2 d SPDU
O4 O 0.768(2) 0.316(2) 0.7925(10) 0.152(11) Uiso 0.25 1 d PDU
C11 C 0.772(2) 0.2500 0.7500 0.151(11) Uiso 0.25 2 d SPDU

loop_
_atom_site_aniso_label
_atom_site_aniso_U_11
_atom_site_aniso_U_22
_atom_site_aniso_U_33
_atom_site_aniso_U_23
_atom_site_aniso_U_13
_atom_site_aniso_U_12
Cu1 0.0260(4) 0.0243(4) 0.0143(3) 0.000 0.000 -0.0011(3)
O1 0.0361(16) 0.0282(15) 0.0203(15) 0.0019(13) -0.0059(14) -0.0053(13)
O2 0.0488(18) 0.0308(17) 0.0301(18) 0.0040(15) -0.0176(16) -0.0110(14)
N1 0.044(2) 0.038(2) 0.035(2) 0.020(2) -0.014(2) -0.0191(19)
N2 0.064(3) 0.095(4) 0.072(4) 0.062(4) -0.037(3) -0.051(3)
N3 0.0309(17) 0.0326(19) 0.0244(19) 0.0097(18) -0.0039(15) -0.0075(16)
C1 0.028(2) 0.033(2) 0.0170(19) 0.0029(18) -0.0025(17) -0.0077(18)
C2 0.036(2) 0.031(2) 0.029(2) 0.008(2) -0.012(2) -0.0105(19)
C3 0.054(3) 0.030(2) 0.049(3) 0.017(2) -0.029(3) -0.018(2)
C4 0.055(3) 0.037(3) 0.043(3) 0.012(2) -0.029(3) -0.021(2)
C5 0.037(2) 0.043(3) 0.029(3) 0.016(2) -0.015(2) -0.017(2)
C6 0.082(4) 0.053(3) 0.062(4) 0.035(3) -0.045(4) -0.044(3)
C7 0.077(4) 0.051(3) 0.070(4) 0.032(3) -0.053(4) -0.044(3)
C8 0.049(3) 0.082(5) 0.062(4) 0.051(4) -0.027(3) -0.038(3)
C9 0.031(2) 0.029(2) 0.021(2) 0.0051(18) -0.0034(18) -0.0090(18)

loop_
_atom_type_symbol
_atom_type_description
_atom_type_scat_dispersion_real
_atom_type_scat_dispersion_imag
_atom_type_scat_source
C C 0.0033 0.0016 'International Tables Vol C Tables 4.2.6.8 and 6.1.1.4'
H H 0.0000 0.0000 'International Tables Vol C Tables 4.2.6.8 and 6.1.1.4'
Cu Cu 0.3201 1.2651 'International Tables Vol C Tables 4.2.6.8 and 6.1.1.4'
N N 0.0061 0.0033 'International Tables Vol C Tables 4.2.6.8 and 6.1.1.4'
O O 0.0106 0.0060 'International Tables Vol C Tables 4.2.6.8 and 6.1.1.4'

loop_
_geom_angle_atom_site_label_1
_geom_angle_atom_site_label_2
_geom_angle_atom_site_label_3
_geom_angle
_geom_angle_site_symmetry_1
_geom_angle_site_symmetry_3
O1 Cu1 O1 89.08(18) . 2_565
O1 Cu1 N3 165.72(14) . 7_565
O1 Cu1 N3 90.31(14) 2_565 7_565
O1 Cu1 N3 90.31(14) . 8_665
O1 Cu1 N3 165.72(14) 2_565 8_665
N3 Cu1 N3 93.7(2) 7_565 8_665
O1 Cu1 O2 57.52(11) . .
O1 Cu1 O2 98.27(13) 2_565 .
N3 Cu1 O2 108.51(13) 7_565 .
N3 Cu1 O2 93.41(13) 8_665 .
C1 O1 Cu1 101.6(3) . .
C1 O2 Cu1 78.1(3) . .
C9 N1 N2 109.6(4) . .
C9 N1 C5 129.0(4) . .
N2 N1 C5 121.3(4) . .
C8 N2 N1 102.9(4) . .
C9 N3 C8 102.8(4) . .
C9 N3 Cu1 127.7(3) . 7_666
C8 N3 Cu1 129.1(3) . 7_666
O2 C1 O1 122.3(4) . .
O2 C1 C2 120.2(4) . .
O1 C1 C2 117.5(4) . .
C3 C2 C7 118.9(4) . .
C3 C2 C1 121.2(4) . .
C7 C2 C1 119.8(4) . .
C2 C3 C4 120.5(4) . .
C2 C3 H3 119.7 . .
C4 C3 H3 119.7 . .
C3 C4 C5 119.1(4) . .
C3 C4 H4 120.4 . .
C5 C4 H4 120.4 . .
C6 C5 C4 121.5(5) . .
C6 C5 N1 120.1(4) . .
C4 C5 N1 118.4(4) . .
C5 C6 C7 118.0(5) . .
C5 C6 H6 121.0 . .
C7 C6 H6 121.0 . .
C2 C7 C6 122.0(5) . .
C2 C7 H7 119.0 . .
C6 C7 H7 119.0 . .
N2 C8 N3 114.5(5) . .
N2 C8 H8 122.7 . .
N3 C8 H8 122.7 . .
N1 C9 N3 110.2(4) . .
N1 C9 H9 124.9 . .
N3 C9 H9 124.9 . .
O3 C10 O3 176(3) 2_665 .
O4 C11 O4 174.0(19) 4_556 .

loop_
_geom_bond_atom_site_label_1
_geom_bond_atom_site_label_2
_geom_bond_distance
_geom_bond_site_symmetry_2
Cu1 O1 1.977(3) .
Cu1 O1 1.977(3) 2_565
Cu1 N3 1.978(4) 7_565
Cu1 N3 1.978(4) 8_665
Cu1 O2 2.510(3) .
O1 C1 1.278(5) .
O2 C1 1.244(5) .
N1 C9 1.324(6) .
N1 N2 1.365(6) .
N1 C5 1.431(6) .
N2 C8 1.302(7) .
N3 C9 1.325(6) .
N3 C8 1.361(6) .
N3 Cu1 1.978(4) 7_666
C1 C2 1.498(6) .
C2 C3 1.368(6) .
C2 C7 1.370(6) .
C3 C4 1.381(6) .
C3 H3 0.9300 .
C4 C5 1.381(6) .
C4 H4 0.9300 .
C5 C6 1.359(7) .
C6 C7 1.384(7) .
C6 H6 0.9300 .
C7 H7 0.9300 .
C8 H8 0.9300 .
C9 H9 0.9300 .
O3 C10 1.0005(8) .
C10 O3 1.0005(8) 2_665
O4 C11 1.0009(7) .
C11 O4 1.0009(7) 4_556

loop_
_geom_torsion_atom_site_label_1
_geom_torsion_atom_site_label_2
_geom_torsion_atom_site_label_3
_geom_torsion_atom_site_label_4
_geom_torsion
_geom_torsion_site_symmetry_1
O1 Cu1 O1 C1 96.5(3) 2_565
N3 Cu1 O1 C1 8.8(7) 7_565
N3 Cu1 O1 C1 -97.8(3) 8_665
O2 Cu1 O1 C1 -4.0(2) .
O1 Cu1 O2 C1 4.1(2) .
O1 Cu1 O2 C1 -79.5(3) 2_565
N3 Cu1 O2 C1 -172.6(3) 7_565
N3 Cu1 O2 C1 92.3(3) 8_665
C9 N1 N2 C8 1.4(8) .
C5 N1 N2 C8 -175.1(6) .
Cu1 O2 C1 O1 -6.3(4) .
Cu1 O2 C1 C2 173.6(4) .
Cu1 O1 C1 O2 8.0(5) .
Cu1 O1 C1 C2 -171.9(3) .
O2 C1 C2 C3 166.2(5) .
O1 C1 C2 C3 -13.9(7) .
O2 C1 C2 C7 -17.9(7) .
O1 C1 C2 C7 162.0(5) .
C7 C2 C3 C4 -0.1(9) .
C1 C2 C3 C4 175.8(5) .
C2 C3 C4 C5 -0.1(9) .
C3 C4 C5 C6 0.3(9) .
C3 C4 C5 N1 -179.1(5) .
C9 N1 C5 C6 159.2(6) .
N2 N1 C5 C6 -25.0(10) .
C9 N1 C5 C4 -21.3(9) .
N2 N1 C5 C4 154.4(6) .
C4 C5 C6 C7 -0.3(11) .
N1 C5 C6 C7 179.2(6) .
C3 C2 C7 C6 0.2(11) .
C1 C2 C7 C6 -175.8(6) .
C5 C6 C7 C2 0.0(12) .
N1 N2 C8 N3 -1.0(9) .
C9 N3 C8 N2 0.3(8) .
Cu1 N3 C8 N2 173.5(5) 7_666
N2 N1 C9 N3 -1.3(7) .
C5 N1 C9 N3 174.8(5) .
C8 N3 C9 N1 0.7(6) .
Cu1 N3 C9 N1 -172.7(3) 7_666
